data_1546587
loop_
_publ_author_name
'El Janati, Ali'
'Kandri Rodi, Youssef'
'Jasinski, Jerry P.'
'Kaur, Manpreet'
'Ouzidan, Younes'
'Essassi, El Mokhtar'

_publ_section_title
;
 6-Chloro-1,4-diethylquinoxaline-2,3(1<i>H</i>,4<i>H</i>)-dione
;
_journal_coeditor_code HB4159
_journal_issue 7
_journal_name_full IUCrData
_journal_page_first x171052
_journal_paper_doi 10.1107/S2414314617010525
_journal_volume 2
_journal_year 2017
_chemical_formula_iupac 'C12 H13 Cl N2 O2'
_chemical_formula_moiety 'C12 H13 Cl N2 O2'
_chemical_formula_sum 'C12 H13 Cl N2 O2'
_chemical_formula_weight 252.69
_chemical_name_systematic
;
6-Chloro-1,4-diethylquinoxaline-2,3(1<i>H</i>,4<i>H</i>)-dione
;
_space_group_crystal_system monoclinic
_space_group_IT_number 15
_space_group_name_Hall '-I 2ya'
_space_group_name_H-M_alt 'I 1 2/a 1'
_symmetry_space_group_name_Hall '-I 2ya'
_symmetry_space_group_name_H-M 'I 1 2/a 1'
_atom_sites_solution_hydrogens geom
_atom_sites_solution_primary dual
_audit_creation_method
;
Olex2 1.2
(compiled 2017.03.28 svn.r3405 for OlexSys, GUI svn.r5337)
;
_cell_angle_alpha 90
_cell_angle_beta 115.621(7)
_cell_angle_gamma 90
_cell_formula_units_Z 8
_cell_length_a 14.6454(8)
_cell_length_b 12.0415(5)
_cell_length_c 15.1149(9)
_cell_measurement_reflns_used 1748
_cell_measurement_temperature 293(2)
_cell_measurement_theta_max 71.36
_cell_measurement_theta_min 3.51
_cell_volume 2403.5(3)
_computing_cell_refinement
;
CrysAlis PRO (Rigaku Oxford Diffraction, 2015)
;
_computing_data_collection
;
CrysAlis PRO (Rigaku Oxford Diffraction, 2015)
;
_computing_data_reduction
;
CrysAlis PRO (Rigaku Oxford Diffraction, 2015)
;
_computing_molecular_graphics
;
<i>OLEX2</i> (Dolomanov <i>et al.</i>,  2009)
;
_computing_publication_material
;
<i>OLEX2</i> (Dolomanov <i>et al.</i>,  2009)
;
_computing_structure_refinement
;
SHELXL (Sheldrick, 2015a)
;
_computing_structure_solution
;
SHELXT2014 (Sheldrick, 2015b)
;
_diffrn_ambient_temperature 293(2)
_diffrn_detector_area_resol_mean 16.0416
_diffrn_measured_fraction_theta_full 0.999
_diffrn_measured_fraction_theta_max 0.981
_diffrn_measurement_device 'four-circle diffractometer'
_diffrn_measurement_device_type 'Rigaku, Oxford diffraction'
_diffrn_measurement_method '\w scans'
_diffrn_radiation_monochromator graphite
_diffrn_radiation_type CuK\a
_diffrn_radiation_wavelength 1.54184
_diffrn_reflns_av_R_equivalents 0.0149
_diffrn_reflns_limit_h_max 17
_diffrn_reflns_limit_h_min -15
_diffrn_reflns_limit_k_max 14
_diffrn_reflns_limit_k_min -14
_diffrn_reflns_limit_l_max 18
_diffrn_reflns_limit_l_min -16
_diffrn_reflns_number 4349
_diffrn_reflns_theta_full 67.684
_diffrn_reflns_theta_max 71.296
_diffrn_reflns_theta_min 4.901
_exptl_absorpt_coefficient_mu 2.756
_exptl_absorpt_correction_T_max 1.00000
_exptl_absorpt_correction_T_min 0.74876
_exptl_absorpt_correction_type multi-scan
_exptl_absorpt_process_details
;
(CrysAlis PRO; Rigaku Oxford Diffraction, 2015)
;
_exptl_crystal_colour orange
_exptl_crystal_density_diffrn 1.397
_exptl_crystal_description irregular
_exptl_crystal_F_000 1056
_exptl_crystal_size_max 0.22
_exptl_crystal_size_mid 0.18
_exptl_crystal_size_min 0.12
_refine_diff_density_max 0.230
_refine_diff_density_min -0.314
_refine_ls_extinction_method none
_refine_ls_goodness_of_fit_ref 1.034
_refine_ls_hydrogen_treatment constr
_refine_ls_matrix_type full
_refine_ls_number_parameters 156
_refine_ls_number_reflns 2291
_refine_ls_number_restraints 0
_refine_ls_restrained_S_all 1.034
_refine_ls_R_factor_all 0.0520
_refine_ls_R_factor_gt 0.0447
_refine_ls_shift/su_max 0.000
_refine_ls_shift/su_mean 0.000
_refine_ls_structure_factor_coef Fsqd
_refine_ls_weighting_details 'w=1/[\s^2^(Fo^2^)+(0.0765P)^2^+0.5895P] where P=(Fo^2^+2Fc^2^)/3'
_refine_ls_weighting_scheme calc
_refine_ls_wR_factor_gt 0.1191
_refine_ls_wR_factor_ref 0.1283
_reflns_number_gt 1944
_reflns_number_total 2291
_reflns_threshold_expression 'I > 2\s(I)'
_cod_data_source_file hb4159sup1.cif
_cod_data_source_block I
_cod_database_code 1546587
_shelx_space_group_comment
;
The symmetry employed for this shelxl refinement is uniquely defined
by the following loop, which should always be used as a source of
symmetry information in preference to the above space-group names.
They are only intended as comments.
;
_shelxl_version_number 2014/6

loop_
_space_group_symop_operation_xyz
'x, y, z'
'-x+1/2, y, -z'
'x+1/2, y+1/2, z+1/2'
'-x+1, y+1/2, -z+1/2'
'-x, -y, -z'
'x-1/2, -y, z'
'-x+1/2, -y+1/2, -z+1/2'
'x, -y+1/2, z+1/2'

loop_
_atom_site_type_symbol
_atom_site_label
_atom_site_fract_x
_atom_site_fract_y
_atom_site_fract_z
_atom_site_U_iso_or_equiv
_atom_site_adp_type
_atom_site_calc_flag
_atom_site_occupancy
Cl Cl1 0.13648(4) 0.04185(5) 0.36551(4) 0.0703(2) Uani d 1
O O1 0.45160(11) 0.58336(12) 0.38236(13) 0.0645(4) Uani d 1
O O2 0.56068(10) 0.39761(13) 0.40065(12) 0.0646(4) Uani d 1
N N1 0.31793(10) 0.48193(12) 0.37493(10) 0.0429(3) Uani d 1
N N2 0.42883(10) 0.28937(12) 0.38566(10) 0.0429(3) Uani d 1
C C1 0.41348(13) 0.49391(16) 0.38203(13) 0.0464(4) Uani d 1
C C2 0.47412(13) 0.38917(16) 0.39038(13) 0.0465(4) Uani d 1
C C3 0.33032(12) 0.28080(14) 0.37896(10) 0.0392(4) Uani d 1
C C4 0.28666(13) 0.17761(15) 0.37675(11) 0.0446(4) Uani d 1
H H4 0.3225 0.1128 0.3799 0.054 Uiso calc 1
C C5 0.18971(14) 0.17216(16) 0.36987(12) 0.0484(4) Uani d 1
C C6 0.13456(13) 0.26574(18) 0.36620(12) 0.0496(4) Uani d 1
H H6 0.0696 0.2601 0.3623 0.059 Uiso calc 1
C C7 0.17739(13) 0.36817(16) 0.36843(12) 0.0454(4) Uani d 1
H H7 0.1408 0.4321 0.3661 0.054 Uiso calc 1
C C8 0.27497(12) 0.37745(15) 0.37412(10) 0.0392(4) Uani d 1
C C9 0.25998(14) 0.58452(16) 0.36690(15) 0.0525(4) Uani d 1
H H9A 0.3067 0.6458 0.3947 0.063 Uiso calc 1
H H9B 0.2212 0.5762 0.4047 0.063 Uiso calc 1
C C10 0.18908(18) 0.6114(2) 0.26220(18) 0.0694(6) Uani d 1
H H10A 0.2268 0.6166 0.2239 0.104 Uiso calc 1
H H10B 0.1561 0.6810 0.2599 0.104 Uiso calc 1
H H10C 0.1392 0.5538 0.2361 0.104 Uiso calc 1
C C11 0.49092(14) 0.18977(17) 0.39550(14) 0.0514(4) Uani d 1
H H11A 0.5418 0.2065 0.3725 0.062 Uiso calc 1
H H11B 0.4482 0.1309 0.3547 0.062 Uiso calc 1
C C12 0.54246(17) 0.15049(17) 0.50063(16) 0.0628(5) Uani d 1
H H12A 0.5870 0.0899 0.5055 0.094 Uiso calc 1
H H12B 0.4923 0.1262 0.5213 0.094 Uiso calc 1
H H12C 0.5809 0.2104 0.5418 0.094 Uiso calc 1

loop_
_atom_site_aniso_label
_atom_site_aniso_U_11
_atom_site_aniso_U_22
_atom_site_aniso_U_33
_atom_site_aniso_U_12
_atom_site_aniso_U_13
_atom_site_aniso_U_23
Cl1 0.0777(4) 0.0587(3) 0.0866(4) -0.0233(2) 0.0469(3) -0.0045(2)
O1 0.0571(8) 0.0507(8) 0.0965(11) -0.0130(6) 0.0433(8) -0.0084(7)
O2 0.0429(7) 0.0682(9) 0.0922(11) -0.0037(6) 0.0380(7) 0.0008(8)
N1 0.0392(7) 0.0452(8) 0.0479(7) -0.0025(6) 0.0221(6) -0.0040(6)
N2 0.0403(7) 0.0482(8) 0.0447(7) -0.0005(6) 0.0225(6) -0.0036(6)
C1 0.0422(8) 0.0493(10) 0.0517(9) -0.0068(7) 0.0242(7) -0.0054(7)
C2 0.0402(8) 0.0550(10) 0.0494(9) -0.0019(7) 0.0241(7) -0.0016(7)
C3 0.0392(7) 0.0481(9) 0.0334(7) -0.0039(7) 0.0186(6) -0.0033(6)
C4 0.0506(9) 0.0462(9) 0.0419(8) -0.0024(7) 0.0245(7) -0.0019(7)
C5 0.0524(9) 0.0551(10) 0.0430(8) -0.0154(8) 0.0256(7) -0.0030(7)
C6 0.0434(8) 0.0630(11) 0.0488(9) -0.0078(8) 0.0261(7) 0.0008(8)
C7 0.0405(8) 0.0559(10) 0.0447(8) 0.0003(7) 0.0231(7) 0.0011(7)
C8 0.0392(8) 0.0485(9) 0.0327(7) -0.0043(7) 0.0182(6) -0.0026(6)
C9 0.0465(9) 0.0466(9) 0.0669(11) -0.0023(8) 0.0269(8) -0.0100(8)
C10 0.0692(13) 0.0590(12) 0.0808(14) 0.0115(10) 0.0331(11) 0.0122(11)
C11 0.0481(9) 0.0526(10) 0.0605(10) 0.0039(8) 0.0302(8) -0.0069(8)
C12 0.0639(12) 0.0498(10) 0.0673(12) 0.0076(9) 0.0214(10) -0.0022(9)

loop_
_atom_type_symbol
_atom_type_description
_atom_type_scat_dispersion_real
_atom_type_scat_dispersion_imag
_atom_type_scat_source
C C 0.0181 0.0091 'International Tables Vol C Tables 4.2.6.8 and 6.1.1.4'
H H 0.0000 0.0000 'International Tables Vol C Tables 4.2.6.8 and 6.1.1.4'
Cl Cl 0.3639 0.7018 'International Tables Vol C Tables 4.2.6.8 and 6.1.1.4'
N N 0.0311 0.0180 'International Tables Vol C Tables 4.2.6.8 and 6.1.1.4'
O O 0.0492 0.0322 'International Tables Vol C Tables 4.2.6.8 and 6.1.1.4'

loop_
_geom_angle_atom_site_label_1
_geom_angle_atom_site_label_2
_geom_angle_atom_site_label_3
_geom_angle
C1 N1 C8 122.40(15)
C1 N1 C9 116.90(15)
C8 N1 C9 120.69(14)
C2 N2 C3 122.07(15)
C2 N2 C11 116.65(14)
C3 N2 C11 121.12(14)
O1 C1 N1 123.32(18)
O1 C1 C2 119.13(16)
N1 C1 C2 117.55(16)
O2 C2 N2 122.68(18)
O2 C2 C1 118.88(17)
N2 C2 C1 118.43(15)
C4 C3 N2 120.94(15)
C4 C3 C8 119.39(15)
C8 C3 N2 119.67(15)
C3 C4 H4 120.3
C5 C4 C3 119.45(17)
C5 C4 H4 120.3
C4 C5 Cl1 118.37(15)
C6 C5 Cl1 119.48(14)
C6 C5 C4 122.15(17)
C5 C6 H6 120.7
C5 C6 C7 118.69(16)
C7 C6 H6 120.7
C6 C7 H7 119.5
C6 C7 C8 121.02(17)
C8 C7 H7 119.5
C3 C8 N1 119.77(14)
C7 C8 N1 120.93(16)
C7 C8 C3 119.30(16)
N1 C9 H9A 109.2
N1 C9 H9B 109.2
N1 C9 C10 112.20(16)
H9A C9 H9B 107.9
C10 C9 H9A 109.2
C10 C9 H9B 109.2
C9 C10 H10A 109.5
C9 C10 H10B 109.5
C9 C10 H10C 109.5
H10A C10 H10B 109.5
H10A C10 H10C 109.5
H10B C10 H10C 109.5
N2 C11 H11A 109.3
N2 C11 H11B 109.3
N2 C11 C12 111.54(15)
H11A C11 H11B 108.0
C12 C11 H11A 109.3
C12 C11 H11B 109.3
C11 C12 H12A 109.5
C11 C12 H12B 109.5
C11 C12 H12C 109.5
H12A C12 H12B 109.5
H12A C12 H12C 109.5
H12B C12 H12C 109.5

loop_
_geom_bond_atom_site_label_1
_geom_bond_atom_site_label_2
_geom_bond_distance
Cl1 C5 1.7407(19)
O1 C1 1.212(2)
O2 C2 1.213(2)
N1 C1 1.364(2)
N1 C8 1.404(2)
N1 C9 1.474(2)
N2 C2 1.359(2)
N2 C3 1.406(2)
N2 C11 1.473(2)
C1 C2 1.516(3)
C3 C4 1.391(2)
C3 C8 1.402(2)
C4 H4 0.9300
C4 C5 1.380(2)
C5 C6 1.373(3)
C6 H6 0.9300
C6 C7 1.378(3)
C7 H7 0.9300
C7 C8 1.399(2)
C9 H9A 0.9700
C9 H9B 0.9700
C9 C10 1.505(3)
C10 H10A 0.9600
C10 H10B 0.9600
C10 H10C 0.9600
C11 H11A 0.9700
C11 H11B 0.9700
C11 C12 1.510(3)
C12 H12A 0.9600
C12 H12B 0.9600
C12 H12C 0.9600

loop_
_geom_hbond_atom_site_label_D
_geom_hbond_atom_site_label_H
_geom_hbond_atom_site_label_A
_geom_hbond_site_symmetry_A
_geom_hbond_distance_DH
_geom_hbond_distance_HA
_geom_hbond_distance_DA
_geom_hbond_angle_DHA
C7 H7 O2 6_565 0.93 2.53 3.440(2) 167
C9 H9B O2 6_565 0.97 2.35 3.180(2) 144

loop_
_geom_torsion_atom_site_label_1
_geom_torsion_atom_site_label_2
_geom_torsion_atom_site_label_3
_geom_torsion_atom_site_label_4
_geom_torsion
Cl1 C5 C6 C7 -179.16(13)
O1 C1 C2 O2 2.5(3)
O1 C1 C2 N2 -177.21(17)
N1 C1 C2 O2 -177.15(16)
N1 C1 C2 N2 3.1(2)
N2 C3 C4 C5 -179.83(13)
N2 C3 C8 N1 0.7(2)
N2 C3 C8 C7 -179.38(13)
C1 N1 C8 C3 -1.2(2)
C1 N1 C8 C7 178.90(14)
C1 N1 C9 C10 97.43(19)
C2 N2 C3 C4 -178.34(15)
C2 N2 C3 C8 1.8(2)
C2 N2 C11 C12 93.20(19)
C3 N2 C2 O2 176.57(16)
C3 N2 C2 C1 -3.7(2)
C3 N2 C11 C12 -82.3(2)
C3 C4 C5 Cl1 179.10(12)
C3 C4 C5 C6 -0.8(3)
C4 C3 C8 N1 -179.12(14)
C4 C3 C8 C7 0.8(2)
C4 C5 C6 C7 0.7(3)
C5 C6 C7 C8 0.1(2)
C6 C7 C8 N1 179.05(15)
C6 C7 C8 C3 -0.9(2)
C8 N1 C1 O1 179.63(17)
C8 N1 C1 C2 -0.7(2)
C8 N1 C9 C10 -81.9(2)
C8 C3 C4 C5 0.0(2)
C9 N1 C1 O1 0.3(3)
C9 N1 C1 C2 179.98(15)
C9 N1 C8 C3 178.14(14)
C9 N1 C8 C7 -1.8(2)
C11 N2 C2 O2 1.1(3)
C11 N2 C2 C1 -179.15(15)
C11 N2 C3 C4 -3.1(2)
C11 N2 C3 C8 177.12(14)

_cod_database_fobs_code 1546587
